data_7234302
loop_
_publ_author_name
'Tien-Lin Wu'
'Chi-Hsien Kuo'
'Bo-Chao Lin'
'Yu-Tai Tao'
'Chao-Ping Hsu'
'Rai-Shung Liu'

_publ_section_title
;
 Synthesis of planar dibenzo[de,op]bistetracene derivatives for organic
 field-effect transistor applications: substituent effect on crystal
 packing and charge transport property
;
_journal_name_full 'Journal of Materials Chemistry C'
_journal_page_first 7583
_journal_page_last 7588
_journal_paper_doi 10.1039/C5TC01455G
_journal_volume 3
_journal_year 2015
_chemical_formula_moiety 'C17 H7 F'
_chemical_formula_sum 'C17 H7 F'
_chemical_formula_weight 230.23
_space_group_IT_number 14
_space_group_name_Hall '-P 2ybc'
_space_group_name_H-M_alt 'P 1 21/c 1'
_symmetry_cell_setting monoclinic
_symmetry_space_group_name_Hall '-P 2ybc'
_symmetry_space_group_name_H-M 'P 1 21/c 1'
_atom_sites_solution_hydrogens geom
_atom_sites_solution_primary direct
_atom_sites_solution_secondary difmap
_cell_angle_alpha 90
_cell_angle_beta 90.487(2)
_cell_angle_gamma 90
_cell_formula_units_Z 4
_cell_length_a 11.8364(4)
_cell_length_b 5.0807(2)
_cell_length_c 15.5746(6)
_cell_measurement_reflns_used 6629
_cell_measurement_temperature 100.00(10)
_cell_measurement_theta_max 37.73
_cell_measurement_theta_min 2.62
_cell_volume 936.58(6)
_computing_cell_refinement 'Bruker APEX2'
_computing_data_collection 'Bruker APEX2'
_computing_data_reduction 'Bruker SAINT'
_computing_molecular_graphics 'Ortep-3 for Windows (Farrugia, 1997)'
_computing_publication_material 'WinGX publication routines (Farrugia, 1999)'
_computing_structure_refinement 'SHELXL-97 (Sheldrick, 2008)'
_computing_structure_solution 'SHELXS-97 (Sheldrick, 2008)'
_diffrn_ambient_temperature 100.00(10)
_diffrn_measured_fraction_theta_full 1
_diffrn_measured_fraction_theta_max 1
_diffrn_measurement_device_type 'CCD area detector'
_diffrn_measurement_method 'phi and omega scans'
_diffrn_radiation_monochromator graphite
_diffrn_radiation_type MoK\a
_diffrn_radiation_wavelength 0.71073
_diffrn_reflns_av_R_equivalents 0.0403
_diffrn_reflns_av_unetI/netI 0.022
_diffrn_reflns_limit_h_max 15
_diffrn_reflns_limit_h_min -15
_diffrn_reflns_limit_k_max 6
_diffrn_reflns_limit_k_min -6
_diffrn_reflns_limit_l_max 19
_diffrn_reflns_limit_l_min -19
_diffrn_reflns_number 17821
_diffrn_reflns_theta_full 25
_diffrn_reflns_theta_max 27.1
_diffrn_reflns_theta_min 1.72
_exptl_absorpt_coefficient_mu 0.107
_exptl_absorpt_correction_T_max 0.982
_exptl_absorpt_correction_T_min 0.9404
_exptl_absorpt_correction_type multi-scan
_exptl_absorpt_process_details 'Bruker SADABS, 1996'
_exptl_crystal_colour orange
_exptl_crystal_density_diffrn 1.633
_exptl_crystal_density_meas ?
_exptl_crystal_density_method 'not measured'
_exptl_crystal_description niddle
_exptl_crystal_F_000 472
_exptl_crystal_size_max 0.58
_exptl_crystal_size_mid 0.3
_exptl_crystal_size_min 0.17
_refine_diff_density_max 0.309
_refine_diff_density_min -0.217
_refine_diff_density_rms 0.054
_refine_ls_extinction_method none
_refine_ls_goodness_of_fit_ref 1.047
_refine_ls_hydrogen_treatment constr
_refine_ls_matrix_type full
_refine_ls_number_parameters 163
_refine_ls_number_reflns 2057
_refine_ls_number_restraints 0
_refine_ls_restrained_S_all 1.047
_refine_ls_R_factor_all 0.0567
_refine_ls_R_factor_gt 0.0394
_refine_ls_shift/su_max 0
_refine_ls_shift/su_mean 0
_refine_ls_structure_factor_coef Fsqd
_refine_ls_weighting_details 'calc w=1/[\s^2^(Fo^2^)+(0.0611P)^2^+0.4587P] where P=(Fo^2^+2Fc^2^)/3'
_refine_ls_weighting_scheme calc
_refine_ls_wR_factor_gt 0.1075
_refine_ls_wR_factor_ref 0.1215
_reflns_number_gt 1555
_reflns_number_total 2057
_reflns_threshold_expression >2sigma(I)
_cod_data_source_file J-Mater-Chem-C-2015-3-7583.cif
_cod_data_source_block i14723
_cod_depositor_comments
;
The following automatic conversions were performed:

data item '_symmetry_cell_setting' value 'Monoclinic' was changed to
'monoclinic' in accordance with the built-in table derived from the
CIF Core dictionary named 'cif_core.dic' version 2.4.5 last updated
on 2014-11-21.

data item '_exptl_crystal_density_meas' value 'not measured' was
changed to '?' -- the value is perceived as not measured.

Automatic conversion script
Id: cif_fix_values 6909 2019-04-08 15:41:33Z antanas 
;
_cod_original_sg_symbol_H-M P2(1)/c
_cod_database_code 7234302

loop_
_symmetry_equiv_pos_as_xyz
'x, y, z'
'-x, y+1/2, -z+1/2'
'-x, -y, -z'
'x, -y-1/2, z-1/2'

loop_
_atom_site_label
_atom_site_type_symbol
_atom_site_fract_x
_atom_site_fract_y
_atom_site_fract_z
_atom_site_U_iso_or_equiv
_atom_site_adp_type
_atom_site_occupancy
_atom_site_symmetry_multiplicity
_atom_site_calc_flag
_atom_site_refinement_flags
_atom_site_disorder_assembly
_atom_site_disorder_group
F1 F 0.60059(7) 0.64415(18) 0.59308(6) 0.0205(3) Uani 1 1 d . . .
C1 C 0.68527(12) 0.4815(3) 0.56706(10) 0.0149(3) Uani 1 1 d . . .
C2 C 0.65915(12) 0.2932(3) 0.50638(10) 0.0146(3) Uani 1 1 d . . .
H2 H 0.5842 0.2768 0.4847 0.017 Uiso 1 1 calc R . .
C3 C 0.74417(12) 0.1275(3) 0.47737(9) 0.0123(3) Uani 1 1 d . . .
C4 C 0.72110(12) -0.0704(3) 0.41134(10) 0.0129(3) Uani 1 1 d . . .
C5 C 0.61463(13) -0.1009(3) 0.37383(10) 0.0163(3) Uani 1 1 d . . .
H5 H 0.5546 0.0104 0.3914 0.02 Uiso 1 1 calc R . .
C6 C 0.59412(13) -0.2913(3) 0.31102(10) 0.0181(4) Uani 1 1 d . . .
H6 H 0.5208 -0.3076 0.2863 0.022 Uiso 1 1 calc R . .
C7 C 0.67924(12) -0.4549(3) 0.28484(10) 0.0159(3) Uani 1 1 d . . .
H7 H 0.6646 -0.584 0.2421 0.019 Uiso 1 1 calc R . .
C8 C 0.78808(12) -0.4326(3) 0.32091(9) 0.0127(3) Uani 1 1 d . . .
C9 C 0.87631(12) -0.6035(3) 0.29591(9) 0.0138(3) Uani 1 1 d . . .
H9 H 0.8614 -0.7377 0.2549 0.017 Uiso 1 1 calc R . .
C10 C 0.98203(12) -0.5786(3) 0.32970(10) 0.0129(3) Uani 1 1 d . . .
H10 H 1.0397 -0.6957 0.3117 0.016 Uiso 1 1 calc R . .
C11 C 1.00818(12) -0.3804(3) 0.39159(9) 0.0113(3) Uani 1 1 d . . .
C12 C 0.92190(12) -0.2115(3) 0.41936(9) 0.0112(3) Uani 1 1 d . . .
C13 C 0.94512(11) -0.0139(3) 0.48306(9) 0.0108(3) Uani 1 1 d . . .
C14 C 0.85581(12) 0.1544(3) 0.51178(9) 0.0108(3) Uani 1 1 d . . .
C15 C 0.87866(12) 0.3514(3) 0.57427(9) 0.0114(3) Uani 1 1 d . . .
C16 C 0.79029(12) 0.5162(3) 0.60172(9) 0.0136(3) Uani 1 1 d . . .
H16 H 0.8037 0.6488 0.6436 0.016 Uiso 1 1 calc R . .
C17 C 0.81023(12) -0.2369(3) 0.38411(9) 0.0110(3) Uani 1 1 d . . .

loop_
_atom_site_aniso_label
_atom_site_aniso_U_11
_atom_site_aniso_U_22
_atom_site_aniso_U_33
_atom_site_aniso_U_23
_atom_site_aniso_U_13
_atom_site_aniso_U_12
F1 0.0133(5) 0.0232(5) 0.0250(5) -0.0067(4) 0.0002(4) 0.0077(4)
C1 0.0121(7) 0.0152(7) 0.0176(8) 0.0006(6) 0.0029(6) 0.0065(6)
C2 0.0096(7) 0.0159(7) 0.0181(8) 0.0014(6) -0.0023(6) 0.0013(6)
C3 0.0113(7) 0.0122(7) 0.0133(7) 0.0019(6) 0.0006(5) -0.0004(6)
C4 0.0130(7) 0.0115(7) 0.0142(7) 0.0024(6) -0.0014(6) -0.0008(6)
C5 0.0119(7) 0.0165(7) 0.0203(8) -0.0006(6) -0.0020(6) 0.0025(6)
C6 0.0131(7) 0.0183(8) 0.0229(8) -0.0010(6) -0.0056(6) -0.0012(6)
C7 0.0163(8) 0.0159(7) 0.0154(8) -0.0014(6) -0.0035(6) -0.0035(6)
C8 0.0131(7) 0.0128(7) 0.0122(7) 0.0020(6) -0.0003(5) -0.0025(6)
C9 0.0182(8) 0.0123(7) 0.0109(7) -0.0005(5) 0.0002(6) -0.0019(6)
C10 0.0134(7) 0.0121(7) 0.0133(7) 0.0002(6) 0.0026(5) 0.0005(6)
C11 0.0117(7) 0.0115(7) 0.0109(7) 0.0027(5) 0.0007(5) -0.0013(5)
C12 0.0124(7) 0.0100(7) 0.0111(7) 0.0023(5) 0.0003(6) -0.0008(5)
C13 0.0110(7) 0.0104(7) 0.0108(7) 0.0028(5) -0.0002(5) -0.0013(5)
C14 0.0110(7) 0.0101(7) 0.0112(7) 0.0034(5) 0.0004(5) 0.0001(5)
C15 0.0115(7) 0.0109(7) 0.0119(7) 0.0032(6) 0.0013(5) 0.0005(5)
C16 0.0150(7) 0.0131(7) 0.0127(7) -0.0010(6) 0.0005(6) 0.0005(6)
C17 0.0109(7) 0.0107(7) 0.0114(7) 0.0032(5) -0.0003(5) -0.0010(5)

loop_
_atom_type_symbol
_atom_type_description
_atom_type_scat_dispersion_real
_atom_type_scat_dispersion_imag
_atom_type_scat_source
F F 0.0171 0.0103 'International Tables Vol C Tables 4.2.6.8 and 6.1.1.4'
C C 0.0033 0.0016 'International Tables Vol C Tables 4.2.6.8 and 6.1.1.4'
H H 0 0 'International Tables Vol C Tables 4.2.6.8 and 6.1.1.4'

loop_
_exptl_crystal_face_index_h
_exptl_crystal_face_index_k
_exptl_crystal_face_index_l
_exptl_crystal_face_perp_dist
0 -1 0 0.084
0 1 0 0.049
0 0 1 0.039
0 0 -1 0.148
-1 0 0 0.289
1 0 0 0.282

loop_
_geom_angle_atom_site_label_1
_geom_angle_atom_site_label_2
_geom_angle_atom_site_label_3
_geom_angle
_geom_angle_site_symmetry_1
_geom_angle_site_symmetry_3
C16 C1 F1 118.32(13) . .
C16 C1 C2 124.06(13) . .
F1 C1 C2 117.61(13) . .
C1 C2 C3 118.98(14) . .
C1 C2 H2 120.5 . .
C3 C2 H2 120.5 . .
C2 C3 C14 119.34(14) . .
C2 C3 C4 120.90(13) . .
C14 C3 C4 119.76(13) . .
C5 C4 C17 118.69(14) . .
C5 C4 C3 122.29(13) . .
C17 C4 C3 119.01(13) . .
C4 C5 C6 121.50(14) . .
C4 C5 H5 119.3 . .
C6 C5 H5 119.3 . .
C7 C6 C5 120.32(14) . .
C7 C6 H6 119.8 . .
C5 C6 H6 119.8 . .
C6 C7 C8 120.38(14) . .
C6 C7 H7 119.8 . .
C8 C7 H7 119.8 . .
C7 C8 C9 121.11(14) . .
C7 C8 C17 119.73(13) . .
C9 C8 C17 119.16(13) . .
C10 C9 C8 121.03(14) . .
C10 C9 H9 119.5 . .
C8 C9 H9 119.5 . .
C9 C10 C11 121.41(14) . .
C9 C10 H10 119.3 . .
C11 C10 H10 119.3 . .
C12 C11 C10 119.03(13) . .
C12 C11 C15 119.89(13) . 3_756
C10 C11 C15 121.07(13) . 3_756
C11 C12 C17 119.83(13) . .
C11 C12 C13 120.29(13) . .
C17 C12 C13 119.88(13) . .
C13 C13 C14 120.31(17) 3_756 .
C13 C13 C12 120.02(16) 3_756 .
C14 C13 C12 119.67(13) . .
C15 C14 C3 119.65(13) . .
C15 C14 C13 119.81(13) . .
C3 C14 C13 120.53(13) . .
C16 C15 C14 119.28(13) . .
C16 C15 C11 121.07(13) . 3_756
C14 C15 C11 119.66(13) . 3_756
C1 C16 C15 118.69(14) . .
C1 C16 H16 120.7 . .
C15 C16 H16 120.7 . .
C4 C17 C8 119.36(13) . .
C4 C17 C12 121.13(13) . .
C8 C17 C12 119.50(13) . .

loop_
_geom_bond_atom_site_label_1
_geom_bond_atom_site_label_2
_geom_bond_distance
_geom_bond_site_symmetry_2
F1 C1 1.3634(16) .
C1 C16 1.362(2) .
C1 C2 1.378(2) .
C2 C3 1.390(2) .
C2 H2 0.95 .
C3 C14 1.428(2) .
C3 C4 1.462(2) .
C4 C5 1.393(2) .
C4 C17 1.420(2) .
C5 C6 1.395(2) .
C5 H5 0.95 .
C6 C7 1.371(2) .
C6 H6 0.95 .
C7 C8 1.406(2) .
C7 H7 0.95 .
C8 C9 1.415(2) .
C8 C17 1.422(2) .
C9 C10 1.359(2) .
C9 H9 0.95 .
C10 C11 1.426(2) .
C10 H10 0.95 .
C11 C12 1.405(2) .
C11 C15 1.444(2) 3_756
C12 C17 1.4329(19) .
C12 C13 1.436(2) .
C13 C13 1.405(3) 3_756
C13 C14 1.434(2) .
C14 C15 1.420(2) .
C15 C16 1.409(2) .
C15 C11 1.444(2) 3_756
C16 H16 0.95 .

loop_
_geom_torsion_atom_site_label_1
_geom_torsion_atom_site_label_2
_geom_torsion_atom_site_label_3
_geom_torsion_atom_site_label_4
_geom_torsion
_geom_torsion_site_symmetry_1
_geom_torsion_site_symmetry_2
_geom_torsion_site_symmetry_3
_geom_torsion_site_symmetry_4
C16 C1 C2 C3 -0.5(2) . . . .
F1 C1 C2 C3 178.82(13) . . . .
C1 C2 C3 C14 0.7(2) . . . .
C1 C2 C3 C4 -178.31(13) . . . .
C2 C3 C4 C5 0.7(2) . . . .
C14 C3 C4 C5 -178.27(14) . . . .
C2 C3 C4 C17 -179.49(13) . . . .
C14 C3 C4 C17 1.5(2) . . . .
C17 C4 C5 C6 0.4(2) . . . .
C3 C4 C5 C6 -179.85(14) . . . .
C4 C5 C6 C7 0.3(2) . . . .
C5 C6 C7 C8 0.0(2) . . . .
C6 C7 C8 C9 178.67(14) . . . .
C6 C7 C8 C17 -0.8(2) . . . .
C7 C8 C9 C10 178.77(14) . . . .
C17 C8 C9 C10 -1.7(2) . . . .
C8 C9 C10 C11 0.1(2) . . . .
C9 C10 C11 C12 1.4(2) . . . .
C9 C10 C11 C15 -178.57(14) . . . 3_756
C10 C11 C12 C17 -1.3(2) . . . .
C15 C11 C12 C17 178.68(12) 3_756 . . .
C10 C11 C12 C13 178.60(13) . . . .
C15 C11 C12 C13 -1.5(2) 3_756 . . .
C11 C12 C13 C13 1.0(2) . . . 3_756
C17 C12 C13 C13 -179.16(16) . . . 3_756
C11 C12 C13 C14 -179.01(13) . . . .
C17 C12 C13 C14 0.8(2) . . . .
C2 C3 C14 C15 -0.7(2) . . . .
C4 C3 C14 C15 178.34(13) . . . .
C2 C3 C14 C13 179.98(13) . . . .
C4 C3 C14 C13 -1.0(2) . . . .
C13 C13 C14 C15 0.5(2) 3_756 . . .
C12 C13 C14 C15 -179.51(12) . . . .
C13 C13 C14 C3 179.82(16) 3_756 . . .
C12 C13 C14 C3 -0.2(2) . . . .
C3 C14 C15 C16 0.4(2) . . . .
C13 C14 C15 C16 179.75(13) . . . .
C3 C14 C15 C11 -179.35(13) . . . 3_756
C13 C14 C15 C11 0.0(2) . . . 3_756
F1 C1 C16 C15 -179.09(13) . . . .
C2 C1 C16 C15 0.2(2) . . . .
C14 C15 C16 C1 -0.2(2) . . . .
C11 C15 C16 C1 179.59(13) 3_756 . . .
C5 C4 C17 C8 -1.2(2) . . . .
C3 C4 C17 C8 179.00(13) . . . .
C5 C4 C17 C12 178.93(13) . . . .
C3 C4 C17 C12 -0.8(2) . . . .
C7 C8 C17 C4 1.5(2) . . . .
C9 C8 C17 C4 -178.05(13) . . . .
C7 C8 C17 C12 -178.70(13) . . . .
C9 C8 C17 C12 1.8(2) . . . .
C11 C12 C17 C4 179.53(13) . . . .
C13 C12 C17 C4 -0.3(2) . . . .
C11 C12 C17 C8 -0.3(2) . . . .
C13 C12 C17 C8 179.84(13) . . . .
